data_4088562
loop_
_publ_author_name
'Zhang, Fanjun'
'Jia, Jiong'
'Dong, Shuli'
'Wang, Wenguang'
'Tung, Chen-Ho'

_publ_section_title
;
 Hydride Transfer from Iron(II) Hydride Compounds to NAD(P)+ Analogues
;
_journal_issue 8
_journal_name_full Organometallics
_journal_page_first 1151
_journal_paper_doi 10.1021/acs.organomet.6b00179
_journal_volume 35
_journal_year 2016
_chemical_formula_moiety 'C36 H64 Fe P2, F6 P, C H2 Cl2'
_chemical_formula_sum 'C37 H66 Cl2 F6 Fe P3'
_chemical_formula_weight 844.60
_space_group_crystal_system monoclinic
_space_group_IT_number 14
_space_group_name_Hall '-P 2ybc'
_space_group_name_H-M_alt 'P 1 21/c 1'
_symmetry_Int_Tables_number 14
_audit_creation_date 2015-12-29
_audit_creation_method
;
Olex2 1.2-beta
(compiled 2015.11.10 svn.r3248 for OlexSys, GUI svn.r5133)
;
_cell_angle_alpha 90
_cell_angle_beta 106.498
_cell_angle_gamma 90
_cell_formula_units_Z 4
_cell_length_a 12.5269(7)
_cell_length_b 15.4466(8)
_cell_length_c 22.0555(12)
_cell_measurement_reflns_used 9940
_cell_measurement_temperature 173(2)
_cell_measurement_theta_max 27.56
_cell_measurement_theta_min 2.54
_cell_volume 4092.0(4)
_computing_molecular_graphics 'Olex2 (Dolomanov et al., 2009)'
_computing_publication_material 'Olex2 (Dolomanov et al., 2009)'
_computing_structure_refinement 'olex2.refine (Bourhis et al., 2015)'
_diffrn_ambient_temperature 173.15
_diffrn_measured_fraction_theta_full 0.9879
_diffrn_measured_fraction_theta_max 0.9879
_diffrn_measurement_device_type 'Bruker APEX-II CCD'
_diffrn_measurement_method '\f and \w scans'
_diffrn_radiation_monochromator graphite
_diffrn_radiation_type 'Mo K\a'
_diffrn_radiation_wavelength 0.71073
_diffrn_reflns_av_R_equivalents 0.0301
_diffrn_reflns_av_unetI/netI 0.0364
_diffrn_reflns_limit_h_max 16
_diffrn_reflns_limit_h_min -15
_diffrn_reflns_limit_k_max 20
_diffrn_reflns_limit_k_min -20
_diffrn_reflns_limit_l_max 28
_diffrn_reflns_limit_l_min -28
_diffrn_reflns_number 23849
_diffrn_reflns_theta_full 24.9998
_diffrn_reflns_theta_max 25.00
_diffrn_reflns_theta_min 2.54
_diffrn_standards_number 0
_exptl_absorpt_coefficient_mu 0.670
_exptl_absorpt_correction_type none
_exptl_crystal_density_diffrn 1.3709
_exptl_crystal_description block
_exptl_crystal_F_000 1792.6391
_refine_diff_density_max 0.6413
_refine_diff_density_min -0.6376
_refine_diff_density_rms 0.0650
_refine_ls_d_res_high 0.8409
_refine_ls_d_res_low 8.0077
_refine_ls_goodness_of_fit_ref 0.9971
_refine_ls_hydrogen_treatment mixed
_refine_ls_matrix_type full
_refine_ls_number_constraints 97
_refine_ls_number_parameters 450
_refine_ls_number_reflns 7105
_refine_ls_number_restraints 0
_refine_ls_restrained_S_all 0.9971
_refine_ls_R_factor_all 0.0380
_refine_ls_R_factor_gt 0.0315
_refine_ls_shift/su_max 0.0000
_refine_ls_shift/su_mean 0.0000
_refine_ls_structure_factor_coef Fsqd
_refine_ls_weighting_details 'w=1/[\s^2^(Fo^2^)+(0.0364P)^2^+2.5655P] where P=(Fo^2^+2Fc^2^)/3'
_refine_ls_weighting_scheme calc
_refine_ls_wR_factor_gt 0.0743
_refine_ls_wR_factor_ref 0.0800
_reflns_Friedel_coverage 0.0
_reflns_limit_h_max 14
_reflns_limit_h_min -14
_reflns_limit_k_max 18
_reflns_limit_k_min 0
_reflns_limit_l_max 26
_reflns_limit_l_min 0
_reflns_number_gt 6076
_reflns_number_total 7105
_reflns_threshold_expression I>=2u(I)
_cod_data_source_file om6b00179_si_002.cif
_cod_data_source_block '[4H]PF6'
_cod_database_code 4088562
_olex2_refinement_description
;
1. Fixed Uiso
 At 1.2 times of:
  All C(H) groups, All C(H,H) groups
 At 1.5 times of:
  All C(H,H,H) groups
2.a Ternary CH refined with riding coordinates:
 C13(H13), C19(H19), C25(H25), C31(H31)
2.b Secondary CH2 refined with riding coordinates:
 C37(H37a,H37b), C11(H11a,H11b), C12(H12a,H12b), C14(H14a,H14b), C15(H15a,
 H15b), C16(H16a,H16b), C17(H17a,H17b), C18(H18a,H18b), C20(H20a,H20b),
 C21(H21a,H21b), C22(H22a,H22b), C23(H23a,H23b), C24(H24a,H24b), C26(H26a,H26b),
  C27(H27a,H27b), C28(H28a,H28b), C29(H29a,H29b), C30(H30a,H30b), C32(H32a,
 H32b), C33(H33a,H33b), C34(H34a,H34b), C35(H35a,H35b), C36(H36a,H36b)
2.c Idealised Me refined as rotating group:
 C6(H6a,H6b,H6c), C7(H7a,H7b,H7c), C8(H8a,H8b,H8c), C9(H9a,H9b,H9c), C10(H10a,
 H10b,H10c)
;
_olex2_submission_special_instructions 'No special instructions were received'

loop_
_space_group_symop_id
_space_group_symop_operation_xyz
1 x,y,z
2 -x,y+1/2,-z+1/2
3 -x,-y,-z
4 x,-y-1/2,z-1/2

loop_
_atom_site_label
_atom_site_type_symbol
_atom_site_fract_x
_atom_site_fract_y
_atom_site_fract_z
_atom_site_U_iso_or_equiv
_atom_site_adp_type
_atom_site_occupancy
_atom_site_refinement_flags_posn
Fe1 Fe 0.27743(2) 0.787443(16) 0.139421(12) 0.01491(8) Uani 1.000000 .
P1 P 0.11530(4) 0.71824(3) 0.09762(2) 0.01634(11) Uani 1.000000 .
P2 P 0.35061(4) 0.71617(3) 0.07133(2) 0.01534(11) Uani 1.000000 .
C1 C 0.27014(16) 0.82253(12) 0.23125(9) 0.0196(4) Uani 1.000000 .
C2 C 0.24973(16) 0.89707(12) 0.19095(9) 0.0187(4) Uani 1.000000 .
C3 C 0.34577(16) 0.91119(12) 0.17007(9) 0.0203(4) Uani 1.000000 .
C4 C 0.42695(16) 0.84759(13) 0.19913(9) 0.0209(4) Uani 1.000000 .
C5 C 0.37958(16) 0.79306(12) 0.23657(9) 0.0219(4) Uani 1.000000 .
C6 C 0.19553(18) 0.78992(14) 0.26921(10) 0.0278(5) Uani 1.000000 .
C7 C 0.15804(17) 0.96189(13) 0.18402(10) 0.0279(5) Uani 1.000000 .
C8 C 0.36287(19) 0.98802(13) 0.13226(11) 0.0306(5) Uani 1.000000 .
C9 C 0.54698(17) 0.84848(15) 0.19929(11) 0.0316(5) Uani 1.000000 .
C10 C 0.43995(19) 0.72385(14) 0.28084(10) 0.0334(5) Uani 1.000000 .
C11 C 0.24553(15) 0.63663(12) 0.02943(9) 0.0197(4) Uani 1.000000 .
C12 C 0.12657(15) 0.66495(12) 0.02483(9) 0.0206(4) Uani 1.000000 .
C13 C -0.01569(15) 0.78009(12) 0.06680(10) 0.0213(4) Uani 1.000000 .
C14 C -0.06898(18) 0.80728(14) 0.11834(11) 0.0312(5) Uani 1.000000 .
C15 C -0.17558(18) 0.86016(15) 0.09163(13) 0.0398(6) Uani 1.000000 .
C16 C -0.15649(19) 0.93657(14) 0.05239(13) 0.0422(6) Uani 1.000000 .
C17 C -0.10884(18) 0.90683(14) 0.00013(12) 0.0365(6) Uani 1.000000 .
C18 C 0.00015(17) 0.85772(13) 0.02677(11) 0.0273(5) Uani 1.000000 .
C19 C 0.38068(15) 0.77528(12) 0.00477(9) 0.0175(4) Uani 1.000000 .
C20 C 0.28155(16) 0.82930(13) -0.03304(9) 0.0219(4) Uani 1.000000 .
C21 C 0.30462(17) 0.86789(13) -0.09172(10) 0.0254(5) Uani 1.000000 .
C22 C 0.41148(18) 0.92043(13) -0.07530(10) 0.0282(5) Uani 1.000000 .
C23 C 0.50960(17) 0.86764(13) -0.03639(10) 0.0265(5) Uani 1.000000 .
C24 C 0.48617(16) 0.83049(13) 0.02276(10) 0.0226(4) Uani 1.000000 .
C25 C 0.47770(15) 0.65006(12) 0.10366(9) 0.0186(4) Uani 1.000000 .
C26 C 0.52440(17) 0.60451(13) 0.05485(10) 0.0256(5) Uani 1.000000 .
C27 C 0.63533(17) 0.56077(14) 0.08832(11) 0.0295(5) Uani 1.000000 .
C28 C 0.62323(18) 0.49683(14) 0.13847(11) 0.0337(5) Uani 1.000000 .
C29 C 0.57040(18) 0.53887(15) 0.18543(11) 0.0344(5) Uani 1.000000 .
C30 C 0.46055(17) 0.58345(13) 0.15160(10) 0.0256(5) Uani 1.000000 .
C31 C 0.07680(16) 0.63111(12) 0.14550(10) 0.0220(4) Uani 1.000000 .
C32 C -0.02344(18) 0.57562(14) 0.11034(12) 0.0336(5) Uani 1.000000 .
C33 C -0.0526(2) 0.51030(15) 0.15530(13) 0.0405(6) Uani 1.000000 .
C34 C 0.0468(2) 0.45378(15) 0.18708(14) 0.0450(7) Uani 1.000000 .
C35 C 0.1468(2) 0.50830(15) 0.22165(12) 0.0414(6) Uani 1.000000 .
C36 C 0.17652(17) 0.57318(13) 0.17676(11) 0.0284(5) Uani 1.000000 .
H H 0.2278(18) 0.8290(14) 0.0797(10) 0.035(6) Uiso 1.000000 .
P3 P 0.28276(5) 0.33752(3) 0.07875(3) 0.02922(14) Uani 1.000000 .
F1 F 0.26082(16) 0.43265(9) 0.05155(8) 0.0682(5) Uani 1.000000 .
F2 F 0.27296(12) 0.30236(9) 0.00950(7) 0.0450(4) Uani 1.000000 .
F3 F 0.41365(12) 0.34989(10) 0.09090(8) 0.0571(4) Uani 1.000000 .
F4 F 0.15154(11) 0.32292(10) 0.06679(7) 0.0463(4) Uani 1.000000 .
F5 F 0.29098(14) 0.37233(10) 0.14787(7) 0.0577(4) Uani 1.000000 .
F6 F 0.30434(11) 0.24153(8) 0.10606(7) 0.0449(4) Uani 1.000000 .
Cl1 Cl 0.18162(7) 0.20925(6) 0.26112(4) 0.0738(3) Uani 1.000000 .
Cl2 Cl -0.00846(6) 0.16868(6) 0.15614(4) 0.0705(2) Uani 1.000000 .
C37 C 0.1272(2) 0.21111(17) 0.17951(13) 0.0454(6) Uani 1.000000 .
H37a H 0.1261(2) 0.27146(17) 0.16423(13) 0.0545(8) Uiso 1.000000 R
H37b H 0.1755(2) 0.17671(17) 0.16006(13) 0.0545(8) Uiso 1.000000 R
H6a H 0.1182(2) 0.8054(8) 0.2477(4) 0.0417(7) Uiso 1.000000 GR
H6b H 0.2021(9) 0.72682(17) 0.2732(6) 0.0417(7) Uiso 1.000000 GR
H6c H 0.2178(8) 0.8163(7) 0.3114(2) 0.0417(7) Uiso 1.000000 GR
H7a H 0.1305(8) 0.9798(7) 0.13968(16) 0.0419(7) Uiso 1.000000 GR
H7b H 0.0972(5) 0.9357(3) 0.1974(6) 0.0419(7) Uiso 1.000000 GR
H7c H 0.1865(3) 1.0125(4) 0.2104(5) 0.0419(7) Uiso 1.000000 GR
H8a H 0.4173(9) 0.9735(3) 0.1095(5) 0.0460(8) Uiso 1.000000 GR
H8b H 0.2920(3) 1.0039(6) 0.1018(5) 0.0460(8) Uiso 1.000000 GR
H8c H 0.3905(12) 1.0369(3) 0.16073(13) 0.0460(8) Uiso 1.000000 GR
H9a H 0.5774(4) 0.7897(2) 0.2068(7) 0.0475(8) Uiso 1.000000 GR
H9b H 0.5525(2) 0.8693(9) 0.1583(3) 0.0475(8) Uiso 1.000000 GR
H9c H 0.5893(3) 0.8870(8) 0.2329(5) 0.0475(8) Uiso 1.000000 GR
H10a H 0.3890(4) 0.6757(5) 0.2808(6) 0.0501(8) Uiso 1.000000 GR
H10b H 0.5031(8) 0.7030(7) 0.2669(4) 0.0501(8) Uiso 1.000000 GR
H10c H 0.4672(11) 0.7477(3) 0.32365(17) 0.0501(8) Uiso 1.000000 GR
H11a H 0.25257(15) 0.62792(12) -0.01374(9) 0.0237(5) Uiso 1.000000 R
H11b H 0.26048(15) 0.58047(12) 0.05188(9) 0.0237(5) Uiso 1.000000 R
H12a H 0.07726(15) 0.61360(12) 0.01621(9) 0.0247(5) Uiso 1.000000 R
H12b H 0.10053(15) 0.70541(12) -0.01116(9) 0.0247(5) Uiso 1.000000 R
H13 H -0.06972(15) 0.74031(12) 0.03775(10) 0.0256(5) Uiso 1.000000 R
H14a H -0.08674(18) 0.75489(14) 0.13945(11) 0.0374(6) Uiso 1.000000 R
H14b H -0.01496(18) 0.84220(14) 0.15053(11) 0.0374(6) Uiso 1.000000 R
H15a H -0.23403(18) 0.82227(15) 0.06496(13) 0.0478(7) Uiso 1.000000 R
H15b H -0.20237(18) 0.88174(15) 0.12697(13) 0.0478(7) Uiso 1.000000 R
H16a H -0.22795(19) 0.96685(14) 0.03375(13) 0.0506(8) Uiso 1.000000 R
H16b H -0.10449(19) 0.97799(14) 0.08005(13) 0.0506(8) Uiso 1.000000 R
H17a H -0.16331(18) 0.86881(14) -0.02929(12) 0.0438(7) Uiso 1.000000 R
H17b H -0.09546(18) 0.95773(14) -0.02400(12) 0.0438(7) Uiso 1.000000 R
H18a H 0.05670(17) 0.89729(13) 0.05317(11) 0.0328(6) Uiso 1.000000 R
H18b H 0.02782(17) 0.83709(13) -0.00850(11) 0.0328(6) Uiso 1.000000 R
H19 H 0.39305(15) 0.72997(12) -0.02491(9) 0.0210(5) Uiso 1.000000 R
H20a H 0.21434(16) 0.79231(13) -0.04587(9) 0.0263(5) Uiso 1.000000 R
H20b H 0.26699(16) 0.87650(13) -0.00608(9) 0.0263(5) Uiso 1.000000 R
H21a H 0.31020(17) 0.82057(13) -0.12094(10) 0.0304(5) Uiso 1.000000 R
H21b H 0.24158(17) 0.90552(13) -0.11377(10) 0.0304(5) Uiso 1.000000 R
H22a H 0.42685(18) 0.93995(13) -0.11475(10) 0.0339(6) Uiso 1.000000 R
H22b H 0.40214(18) 0.97247(13) -0.05110(10) 0.0339(6) Uiso 1.000000 R
H23a H 0.52491(17) 0.81969(13) -0.06251(10) 0.0318(6) Uiso 1.000000 R
H23b H 0.57660(17) 0.90488(13) -0.02379(10) 0.0318(6) Uiso 1.000000 R
H24a H 0.47705(16) 0.87839(13) 0.05070(10) 0.0271(5) Uiso 1.000000 R
H24b H 0.55004(16) 0.79464(13) 0.04628(10) 0.0271(5) Uiso 1.000000 R
H25 H 0.53692(15) 0.69066(12) 0.12761(9) 0.0224(5) Uiso 1.000000 R
H26a H 0.47062(17) 0.56057(13) 0.03169(10) 0.0308(6) Uiso 1.000000 R
H26b H 0.53586(17) 0.64729(13) 0.02386(10) 0.0308(6) Uiso 1.000000 R
H27a H 0.66362(17) 0.52993(14) 0.05667(11) 0.0354(6) Uiso 1.000000 R
H27b H 0.69054(17) 0.60560(14) 0.10841(11) 0.0354(6) Uiso 1.000000 R
H28a H 0.57662(18) 0.44749(14) 0.11767(11) 0.0405(6) Uiso 1.000000 R
H28b H 0.69754(18) 0.47400(14) 0.16147(11) 0.0405(6) Uiso 1.000000 R
H29a H 0.55661(18) 0.49414(15) 0.21446(11) 0.0413(6) Uiso 1.000000 R
H29b H 0.62252(18) 0.58202(15) 0.21104(11) 0.0413(6) Uiso 1.000000 R
H30a H 0.43035(17) 0.61275(13) 0.18311(10) 0.0307(6) Uiso 1.000000 R
H30b H 0.40576(17) 0.53949(13) 0.12947(10) 0.0307(6) Uiso 1.000000 R
H31 H 0.05518(16) 0.66054(12) 0.18064(10) 0.0264(5) Uiso 1.000000 R
H32a H -0.08833(18) 0.61354(14) 0.09209(12) 0.0403(6) Uiso 1.000000 R
H32b H -0.00573(18) 0.54442(14) 0.07519(12) 0.0403(6) Uiso 1.000000 R
H33a H -0.0775(2) 0.54168(15) 0.18800(13) 0.0486(7) Uiso 1.000000 R
H33b H -0.1148(2) 0.47325(15) 0.13134(13) 0.0486(7) Uiso 1.000000 R
H34a H 0.0266(2) 0.41450(15) 0.21754(14) 0.0540(8) Uiso 1.000000 R
H34b H 0.0667(2) 0.41776(15) 0.15478(14) 0.0540(8) Uiso 1.000000 R
H35a H 0.1296(2) 0.53978(15) 0.25685(12) 0.0496(7) Uiso 1.000000 R
H35b H 0.2113(2) 0.47000(15) 0.23983(12) 0.0496(7) Uiso 1.000000 R
H36a H 0.20020(17) 0.54160(13) 0.14371(11) 0.0341(6) Uiso 1.000000 R
H36b H 0.23958(17) 0.60956(13) 0.20058(11) 0.0341(6) Uiso 1.000000 R

loop_
_atom_site_aniso_label
_atom_site_aniso_U_11
_atom_site_aniso_U_22
_atom_site_aniso_U_33
_atom_site_aniso_U_12
_atom_site_aniso_U_13
_atom_site_aniso_U_23
Fe1 0.01334(14) 0.01683(14) 0.01447(15) -0.00034(10) 0.00377(11) 0.00043(10)
P1 0.0128(2) 0.0163(2) 0.0200(3) -0.00008(18) 0.0046(2) 0.00102(19)
P2 0.0131(2) 0.0165(2) 0.0165(3) 0.00052(18) 0.0045(2) 0.00099(19)
C1 0.0221(10) 0.0237(10) 0.0124(10) -0.0026(8) 0.0039(8) -0.0029(8)
C2 0.0200(10) 0.0210(9) 0.0135(10) -0.0019(8) 0.0023(8) -0.0057(8)
C3 0.0229(10) 0.0224(10) 0.0147(10) -0.0068(8) 0.0038(8) -0.0055(8)
C4 0.0180(10) 0.0281(10) 0.0136(10) -0.0043(8) -0.0004(8) -0.0071(8)
C5 0.0220(10) 0.0261(10) 0.0154(10) -0.0003(8) 0.0019(8) -0.0026(8)
C6 0.0317(12) 0.0343(12) 0.0197(11) -0.0015(9) 0.0109(10) 0.0020(9)
C7 0.0291(11) 0.0245(10) 0.0292(12) 0.0023(9) 0.0069(10) -0.0058(9)
C8 0.0370(13) 0.0250(11) 0.0317(13) -0.0106(9) 0.0128(10) -0.0010(9)
C9 0.0200(11) 0.0462(13) 0.0271(12) -0.0066(10) 0.0042(9) -0.0099(10)
C10 0.0332(13) 0.0382(13) 0.0247(12) 0.0070(10) 0.0014(10) 0.0044(10)
C11 0.0200(10) 0.0177(9) 0.0227(11) -0.0006(8) 0.0081(8) -0.0024(8)
C12 0.0165(10) 0.0223(10) 0.0220(11) -0.0030(8) 0.0039(8) -0.0007(8)
C13 0.0135(9) 0.0204(10) 0.0283(12) 0.0004(7) 0.0030(8) -0.0003(8)
C14 0.0242(11) 0.0305(11) 0.0409(14) 0.0063(9) 0.0126(10) 0.0005(10)
C15 0.0223(12) 0.0386(13) 0.0582(17) 0.0088(10) 0.0109(11) -0.0086(12)
C16 0.0259(12) 0.0253(12) 0.0652(18) 0.0096(9) -0.0033(12) -0.0069(11)
C17 0.0269(12) 0.0239(11) 0.0483(15) 0.0029(9) -0.0064(11) 0.0072(10)
C18 0.0222(11) 0.0220(10) 0.0333(13) 0.0003(8) 0.0006(9) 0.0052(9)
C19 0.0182(10) 0.0190(9) 0.0168(10) -0.0001(7) 0.0072(8) -0.0010(8)
C20 0.0187(10) 0.0255(10) 0.0221(11) 0.0011(8) 0.0068(9) 0.0056(8)
C21 0.0263(11) 0.0289(11) 0.0195(11) -0.0009(9) 0.0043(9) 0.0043(9)
C22 0.0322(12) 0.0288(11) 0.0264(12) -0.0049(9) 0.0127(10) 0.0059(9)
C23 0.0233(11) 0.0303(11) 0.0287(12) -0.0057(9) 0.0121(9) 0.0018(9)
C24 0.0201(10) 0.0253(10) 0.0231(11) -0.0020(8) 0.0074(9) 0.0017(8)
C25 0.0136(9) 0.0214(9) 0.0203(10) 0.0018(7) 0.0037(8) 0.0010(8)
C26 0.0231(11) 0.0283(11) 0.0266(12) 0.0078(9) 0.0089(9) 0.0015(9)
C27 0.0209(11) 0.0318(11) 0.0377(13) 0.0081(9) 0.0114(10) 0.0011(10)
C28 0.0207(11) 0.0289(11) 0.0493(15) 0.0088(9) 0.0061(10) 0.0103(10)
C29 0.0263(12) 0.0389(13) 0.0358(13) 0.0069(10) 0.0054(10) 0.0182(10)
C30 0.0223(11) 0.0289(11) 0.0271(12) 0.0055(8) 0.0095(9) 0.0093(9)
C31 0.0187(10) 0.0208(10) 0.0296(12) -0.0001(8) 0.0119(9) 0.0044(8)
C32 0.0254(12) 0.0284(11) 0.0475(15) -0.0065(9) 0.0111(11) 0.0057(10)
C33 0.0337(13) 0.0292(12) 0.0660(18) -0.0068(10) 0.0263(13) 0.0072(12)
C34 0.0508(16) 0.0258(12) 0.0721(19) 0.0037(11) 0.0395(14) 0.0165(12)
C35 0.0420(14) 0.0396(13) 0.0492(16) 0.0128(11) 0.0238(12) 0.0221(12)
C36 0.0245(11) 0.0264(11) 0.0374(13) 0.0036(9) 0.0138(10) 0.0097(9)
P3 0.0311(3) 0.0251(3) 0.0295(3) -0.0033(2) 0.0056(3) -0.0032(2)
F1 0.1078(15) 0.0275(8) 0.0611(11) 0.0029(8) 0.0109(10) 0.0074(7)
F2 0.0469(9) 0.0547(9) 0.0376(8) -0.0157(7) 0.0188(7) -0.0158(7)
F3 0.0365(8) 0.0700(10) 0.0607(11) -0.0254(7) 0.0070(7) 0.0024(8)
F4 0.0279(7) 0.0714(10) 0.0378(8) 0.0086(7) 0.0066(6) 0.0001(7)
F5 0.0707(11) 0.0634(10) 0.0325(8) 0.0020(8) 0.0043(8) -0.0175(7)
F6 0.0379(8) 0.0330(7) 0.0671(10) 0.0042(6) 0.0202(7) 0.0128(7)
Cl1 0.0607(5) 0.1074(7) 0.0491(5) -0.0180(5) 0.0086(4) -0.0095(4)
Cl2 0.0383(4) 0.1048(7) 0.0630(5) 0.0005(4) 0.0058(4) -0.0090(5)
C37 0.0483(16) 0.0449(15) 0.0491(16) 0.0019(12) 0.0235(13) 0.0112(12)

loop_
_atom_type_symbol
_atom_type_scat_dispersion_real
_atom_type_scat_dispersion_imag
_atom_type_scat_Cromer_Mann_a1
_atom_type_scat_Cromer_Mann_a2
_atom_type_scat_Cromer_Mann_a3
_atom_type_scat_Cromer_Mann_a4
_atom_type_scat_Cromer_Mann_b1
_atom_type_scat_Cromer_Mann_b2
_atom_type_scat_Cromer_Mann_b3
_atom_type_scat_Cromer_Mann_b4
_atom_type_scat_Cromer_Mann_c
_atom_type_scat_source
_atom_type_scat_dispersion_source
C 0.00347 0.00161 2.31000 1.02000 1.58860 0.86500 20.84390 10.20750 0.56870 51.65120 0.215599998832 'International Tables Volume C Table 6.1.1.4 (pp. 500-502)' 'Henke, Gullikson and Davis, At. Data and Nucl. Data Tables, 1993, 54, 2'
Cl 0.14873 0.16029 11.46040 7.19640 6.25560 1.64550 0.01040 1.16620 18.51940 47.77840 -9.55739974976 'International Tables Volume C Table 6.1.1.4 (pp. 500-502)' 'Henke, Gullikson and Davis, At. Data and Nucl. Data Tables, 1993, 54, 2'
H 0.00000 0.00000 0.49300 0.32291 0.14019 0.04081 10.51090 26.12570 3.14236 57.79970 0.0030380000826 'International Tables Volume C Table 6.1.1.4 (pp. 500-502)' 'Henke, Gullikson and Davis, At. Data and Nucl. Data Tables, 1993, 54, 2'
F 0.01794 0.01033 3.53920 2.64120 1.51700 1.02430 10.28250 4.29440 0.26150 26.14760 0.277599990368 'International Tables Volume C Table 6.1.1.4 (pp. 500-502)' 'Henke, Gullikson and Davis, At. Data and Nucl. Data Tables, 1993, 54, 2'
P 0.10434 0.09671 6.43450 4.17910 1.78000 1.49080 1.90670 27.15700 0.52600 68.16450 1.11489999294 'International Tables Volume C Table 6.1.1.4 (pp. 500-502)' 'Henke, Gullikson and Davis, At. Data and Nucl. Data Tables, 1993, 54, 2'
Fe 0.35822 0.84933 11.76950 7.35730 3.52220 2.30450 4.76110 0.30720 15.35350 76.88050 1.03690004349 'International Tables Volume C Table 6.1.1.4 (pp. 500-502)' 'Henke, Gullikson and Davis, At. Data and Nucl. Data Tables, 1993, 54, 2'

loop_
_geom_angle_atom_site_label_1
_geom_angle_atom_site_label_2
_geom_angle_atom_site_label_3
_geom_angle
P2 Fe1 P1 89.172(19)
C1 Fe1 P1 103.53(5)
C1 Fe1 P2 153.52(6)
C2 Fe1 P1 109.45(5)
C2 Fe1 P2 154.83(5)
C2 Fe1 C1 39.44(7)
C3 Fe1 P1 142.53(6)
C3 Fe1 P2 116.59(5)
C3 Fe1 C1 65.77(7)
C3 Fe1 C2 39.12(7)
C4 Fe1 P1 167.54(5)
C4 Fe1 P2 99.73(5)
C4 Fe1 C1 64.86(7)
C4 Fe1 C2 65.00(7)
C4 Fe1 C3 38.84(7)
C5 Fe1 P1 129.55(6)
C5 Fe1 P2 116.17(5)
C5 Fe1 C1 38.60(7)
C5 Fe1 C2 65.05(7)
C5 Fe1 C3 64.99(7)
C5 Fe1 C4 38.32(7)
C12 P1 Fe1 106.59(6)
C13 P1 Fe1 120.53(6)
C13 P1 C12 100.92(9)
C31 P1 Fe1 117.50(7)
C31 P1 C12 105.54(9)
C31 P1 C13 103.67(9)
C11 P2 Fe1 106.93(6)
C19 P2 Fe1 119.91(6)
C19 P2 C11 101.98(9)
C25 P2 Fe1 118.64(6)
C25 P2 C11 103.78(9)
C25 P2 C19 103.30(8)
C2 C1 Fe1 70.24(10)
C5 C1 Fe1 72.21(11)
C5 C1 C2 107.91(17)
C6 C1 Fe1 130.23(14)
C6 C1 C2 125.70(18)
C6 C1 C5 125.76(18)
C1 C2 Fe1 70.32(10)
C3 C2 Fe1 70.54(10)
C3 C2 C1 107.81(16)
C7 C2 Fe1 135.70(14)
C7 C2 C1 126.66(17)
C7 C2 C3 123.99(17)
C2 C3 Fe1 70.34(10)
C4 C3 Fe1 72.26(11)
C4 C3 C2 108.02(17)
C8 C3 Fe1 130.01(14)
C8 C3 C2 124.67(18)
C8 C3 C4 126.70(18)
C3 C4 Fe1 68.91(10)
C5 C4 Fe1 70.60(11)
C5 C4 C3 107.86(17)
C9 C4 Fe1 134.13(14)
C9 C4 C3 125.40(18)
C9 C4 C5 125.90(19)
C1 C5 Fe1 69.19(11)
C4 C5 Fe1 71.07(11)
C4 C5 C1 108.36(17)
C10 C5 Fe1 131.57(14)
C10 C5 C1 125.45(19)
C10 C5 C4 125.73(19)
C12 C11 P2 112.71(13)
C11 C12 P1 112.58(13)
C14 C13 P1 113.35(14)
C18 C13 P1 111.59(13)
C18 C13 C14 111.56(16)
C15 C14 C13 112.13(19)
C16 C15 C14 111.79(19)
C17 C16 C15 110.95(18)
C18 C17 C16 111.17(19)
C17 C18 C13 111.23(17)
C20 C19 P2 112.54(13)
C24 C19 P2 115.09(13)
C24 C19 C20 110.19(15)
C21 C20 C19 110.80(16)
C22 C21 C20 111.91(17)
C23 C22 C21 111.37(16)
C24 C23 C22 111.27(16)
C23 C24 C19 110.47(16)
C26 C25 P2 116.06(14)
C30 C25 P2 111.19(13)
C30 C25 C26 109.40(16)
C27 C26 C25 109.78(17)
C28 C27 C26 111.85(17)
C29 C28 C27 111.69(17)
C30 C29 C28 111.37(18)
C29 C30 C25 110.82(16)
C32 C31 P1 115.11(15)
C36 C31 P1 111.65(13)
C36 C31 C32 110.27(16)
C33 C32 C31 110.61(19)
C34 C33 C32 111.30(18)
C35 C34 C33 111.29(19)
C36 C35 C34 110.8(2)
C35 C36 C31 110.92(17)
F2 P3 F1 89.74(9)
F3 P3 F1 90.69(10)
F3 P3 F2 89.87(8)
F4 P3 F1 90.49(10)
F4 P3 F2 89.89(8)
F4 P3 F3 178.79(9)
F5 P3 F1 90.36(9)
F5 P3 F2 179.28(9)
F5 P3 F3 90.84(9)
F5 P3 F4 89.40(8)
F6 P3 F1 179.76(10)
F6 P3 F2 90.22(8)
F6 P3 F3 89.54(8)
F6 P3 F4 89.27(8)
F6 P3 F5 89.67(9)
Cl2 C37 Cl1 111.12(14)

loop_
_geom_bond_atom_site_label_1
_geom_bond_atom_site_label_2
_geom_bond_distance
Fe1 P1 2.2481(5)
Fe1 P2 2.2561(5)
Fe1 C1 2.1233(19)
Fe1 C2 2.1222(18)
Fe1 C3 2.1248(18)
Fe1 C4 2.1691(18)
Fe1 C5 2.163(2)
P1 C12 1.845(2)
P1 C13 1.8531(19)
P1 C31 1.8570(19)
P2 C11 1.8453(19)
P2 C19 1.8560(19)
P2 C25 1.8550(18)
C1 C2 1.432(3)
C1 C5 1.417(3)
C1 C6 1.508(3)
C2 C3 1.422(3)
C2 C7 1.498(3)
C3 C4 1.428(3)
C3 C8 1.500(3)
C4 C5 1.422(3)
C4 C9 1.503(3)
C5 C10 1.500(3)
C11 C12 1.529(3)
C13 C14 1.531(3)
C13 C18 1.535(3)
C14 C15 1.533(3)
C15 C16 1.522(3)
C16 C17 1.512(4)
C17 C18 1.526(3)
C19 C20 1.532(3)
C19 C24 1.527(3)
C20 C21 1.525(3)
C21 C22 1.519(3)
C22 C23 1.521(3)
C23 C24 1.528(3)
C25 C26 1.534(3)
C25 C30 1.534(3)
C26 C27 1.533(3)
C27 C28 1.522(3)
C28 C29 1.524(3)
C29 C30 1.530(3)
C31 C32 1.536(3)
C31 C36 1.532(3)
C32 C33 1.530(3)
C33 C34 1.519(3)
C34 C35 1.522(4)
C35 C36 1.527(3)
P3 F1 1.5814(15)
P3 F2 1.5925(14)
P3 F3 1.5960(15)
P3 F4 1.6051(14)
P3 F5 1.5922(15)
P3 F6 1.5944(14)
Cl1 C37 1.735(3)
Cl2 C37 1.757(3)
